data_7055051
loop_
_publ_author_name
'Liang, Zuo-Qin'
'Wang, Xiao-Mei'
'Dai, Guo-Liang'
'Ye, Chang-Qing'
'Zhou, Yu-Yang'
'Tao, Xu-Tang'

_publ_section_title
;
 The solvatochromism and aggregation-induced enhanced emission based on
 triphenylamine-propenone
;
_journal_issue 11
_journal_name_full 'New J. Chem.'
_journal_page_first 8874
_journal_paper_doi 10.1039/C5NJ01072A
_journal_volume 39
_journal_year 2015
_chemical_formula_moiety 'C26 H20 N2 O'
_chemical_formula_sum 'C26 H20 N2 O'
_chemical_formula_weight 376.44
_chemical_name_systematic
;
 ? 
;
_space_group_crystal_system monoclinic
_space_group_IT_number 14
_space_group_name_Hall '-P 2ybc'
_space_group_name_H-M_alt 'P 1 21/c 1'
_symmetry_space_group_name_Hall '-P 2ybc'
_symmetry_space_group_name_H-M 'P 1 21/c 1'
_atom_sites_solution_hydrogens geom
_atom_sites_solution_primary direct
_atom_sites_solution_secondary difmap
_audit_creation_date 2013-10-16
_audit_creation_method
;
  Olex2 1.1
  (compiled 2011.11.01 svn.r2039, GUI svn.r3906)
;
_audit_update_record
;
2015-07-23 deposited with the CCDC.
2015-08-14 downloaded from the CCDC.
;
_cell_angle_alpha 90.00
_cell_angle_beta 91.757(2)
_cell_angle_gamma 90.00
_cell_formula_units_Z 4
_cell_length_a 12.0342(3)
_cell_length_b 17.4069(4)
_cell_length_c 9.4392(2)
_cell_measurement_reflns_used 2266
_cell_measurement_temperature 296(2)
_cell_measurement_theta_max 21.10
_cell_measurement_theta_min 2.46
_cell_volume 1976.38(8)
_computing_cell_refinement
;
CrysAlisPro, Agilent Technologies,
Version 1.171.35.21 (release 20-01-2012 CrysAlis171 .NET)
(compiled Jan 23 2012,18:06:46)
;
_computing_data_collection
;
CrysAlisPro, Agilent Technologies,
Version 1.171.35.21 (release 20-01-2012 CrysAlis171 .NET)
(compiled Jan 23 2012,18:06:46)
;
_computing_data_reduction
;
CrysAlisPro, Agilent Technologies,
Version 1.171.35.21 (release 20-01-2012 CrysAlis171 .NET)
(compiled Jan 23 2012,18:06:46)
;
_computing_molecular_graphics
;
O. V. Dolomanov, L. J. Bourhis, R. J. Gildea, J. A. K. Howard and H. Puschmann,
OLEX2: a complete structure solution, refinement and analysis program.
J. Appl. Cryst. (2009). 42, 339-341.
;
_computing_publication_material
;
O. V. Dolomanov, L. J. Bourhis, R. J. Gildea, J. A. K. Howard and H. Puschmann,
OLEX2: a complete structure solution, refinement and analysis program.
J. Appl. Cryst. (2009). 42, 339-341.
;
_computing_structure_refinement
;
XL, G.M. Sheldrick, Acta Cryst.
(2008). A64, 112-122
;
_computing_structure_solution 'SHELXS-97 (Sheldrick, 1990)'
_diffrn_ambient_temperature 296.15
_diffrn_measured_fraction_theta_full 1.000
_diffrn_measured_fraction_theta_max 1.000
_diffrn_measurement_device_type 'Xcalibur, Eos, Gemini'
_diffrn_measurement_method '\w scans'
_diffrn_radiation_monochromator graphite
_diffrn_radiation_type 'MO K\a'
_diffrn_radiation_wavelength 0.71073
_diffrn_reflns_av_R_equivalents 0.0458
_diffrn_reflns_av_unetI/netI 0.0372
_diffrn_reflns_limit_h_max 14
_diffrn_reflns_limit_h_min -14
_diffrn_reflns_limit_k_max 20
_diffrn_reflns_limit_k_min -17
_diffrn_reflns_limit_l_max 11
_diffrn_reflns_limit_l_min -11
_diffrn_reflns_number 15074
_diffrn_reflns_theta_full 25.00
_diffrn_reflns_theta_max 25.00
_diffrn_reflns_theta_min 1.69
_diffrn_source 'fine-focus sealed tube'
_diffrn_source_current 30.0
_diffrn_source_power 1.5
_diffrn_source_voltage 50.0
_exptl_absorpt_coefficient_mu 0.078
_exptl_absorpt_correction_T_max 0.9862
_exptl_absorpt_correction_T_min 0.9847
_exptl_absorpt_correction_type multi-scan
_exptl_absorpt_process_details
;
CrysAlisPro, Agilent Technologies,
Version 1.171.35.21 (release 20-01-2012 CrysAlis171 .NET)
(compiled Jan 23 2012,18:06:46)
Empirical absorption correction using spherical harmonics,
 implemented in SCALE3 ABSPACK scaling algorithm.
;
_exptl_crystal_colour orange
_exptl_crystal_density_diffrn 1.265
_exptl_crystal_density_method 'not measured'
_exptl_crystal_description plate
_exptl_crystal_F_000 792
_exptl_crystal_size_max 0.20
_exptl_crystal_size_mid 0.20
_exptl_crystal_size_min 0.18
_refine_diff_density_max 0.189
_refine_diff_density_min -0.175
_refine_diff_density_rms 0.049
_refine_ls_extinction_coef 0.011(3)
_refine_ls_extinction_expression Fc^*^=kFc[1+0.001xFc^2^\l^3^/sin(2\q)]^-1/4^
_refine_ls_extinction_method SHELXL
_refine_ls_goodness_of_fit_ref 1.032
_refine_ls_hydrogen_treatment constr
_refine_ls_matrix_type full
_refine_ls_number_parameters 263
_refine_ls_number_reflns 3488
_refine_ls_number_restraints 0
_refine_ls_restrained_S_all 1.032
_refine_ls_R_factor_all 0.0960
_refine_ls_R_factor_gt 0.0567
_refine_ls_shift/su_max 0.000
_refine_ls_shift/su_mean 0.000
_refine_ls_structure_factor_coef Fsqd
_refine_ls_weighting_details 'calc w=1/[\s^2^(Fo^2^)+(0.0990P)^2^+0.0242P] where P=(Fo^2^+2Fc^2^)/3'
_refine_ls_weighting_scheme calc
_refine_ls_wR_factor_gt 0.1507
_refine_ls_wR_factor_ref 0.1864
_reflns_number_gt 2210
_reflns_number_total 3488
_reflns_threshold_expression >2sigma(I)
_cod_data_source_file c5nj01072a2.cif
_cod_data_source_block PyO-TPA
_cod_depositor_comments 'Adding full bibliography for 7055051--7055052.cif.'
_cod_database_code 7055051

loop_
_space_group_symop_id
_space_group_symop_operation_xyz
1 'x, y, z'
2 '-x, y+1/2, -z+1/2'
3 '-x, -y, -z'
4 'x, -y-1/2, z-1/2'

loop_
_atom_site_label
_atom_site_type_symbol
_atom_site_fract_x
_atom_site_fract_y
_atom_site_fract_z
_atom_site_U_iso_or_equiv
_atom_site_adp_type
_atom_site_occupancy
_atom_site_symmetry_multiplicity
_atom_site_calc_flag
_atom_site_refinement_flags
C1 C 0.37944(18) 0.15351(15) 0.1848(2) 0.0613(6) Uani 1 1 d .
C2 C 0.4306(2) 0.22085(16) 0.1472(3) 0.0732(7) Uani 1 1 d .
H2 H 0.4013 0.2498 0.0722 0.088 Uiso 1 1 calc R
C3 C 0.5246(2) 0.24562(19) 0.2198(3) 0.0827(8) Uani 1 1 d .
H3 H 0.5590 0.2911 0.1938 0.099 Uiso 1 1 calc R
C4 C 0.5674(2) 0.2032(2) 0.3303(3) 0.0837(9) Uani 1 1 d .
H4 H 0.6304 0.2204 0.3802 0.100 Uiso 1 1 calc R
C5 C 0.5181(2) 0.13504(18) 0.3685(3) 0.0804(8) Uani 1 1 d .
H5 H 0.5484 0.1060 0.4428 0.096 Uiso 1 1 calc R
C6 C 0.4231(2) 0.11023(16) 0.2954(3) 0.0694(7) Uani 1 1 d .
H6 H 0.3890 0.0645 0.3209 0.083 Uiso 1 1 calc R
C7 C 0.28488(19) 0.11146(14) -0.0356(2) 0.0600(6) Uani 1 1 d .
C8 C 0.1951(2) 0.12476(17) -0.1263(3) 0.0765(8) Uani 1 1 d .
H8 H 0.1298 0.1450 -0.0914 0.092 Uiso 1 1 calc R
C9 C 0.2017(3) 0.1082(2) -0.2684(3) 0.0994(11) Uani 1 1 d .
H9 H 0.1403 0.1166 -0.3286 0.119 Uiso 1 1 calc R
C10 C 0.2973(3) 0.0795(2) -0.3222(3) 0.1023(11) Uani 1 1 d .
H10 H 0.3009 0.0682 -0.4182 0.123 Uiso 1 1 calc R
C11 C 0.3868(3) 0.06786(17) -0.2341(3) 0.0895(9) Uani 1 1 d .
H11 H 0.4526 0.0494 -0.2706 0.107 Uiso 1 1 calc R
C12 C 0.3814(2) 0.08305(16) -0.0914(3) 0.0736(7) Uani 1 1 d .
H12 H 0.4432 0.0741 -0.0321 0.088 Uiso 1 1 calc R
C13 C 0.18327(18) 0.11944(15) 0.1885(2) 0.0624(6) Uani 1 1 d .
C14 C 0.1671(2) 0.16651(16) 0.3048(3) 0.0735(8) Uani 1 1 d .
H14 H 0.2187 0.2047 0.3278 0.088 Uiso 1 1 calc R
C15 C 0.0748(2) 0.15699(16) 0.3866(3) 0.0742(7) Uani 1 1 d .
H15 H 0.0652 0.1893 0.4637 0.089 Uiso 1 1 calc R
C16 C 0.10414(19) 0.06364(15) 0.1553(3) 0.0638(7) Uani 1 1 d .
H16 H 0.1133 0.0319 0.0773 0.077 Uiso 1 1 calc R
C17 C 0.0121(2) 0.05504(15) 0.2374(3) 0.0670(7) Uani 1 1 d .
H17 H -0.0406 0.0180 0.2124 0.080 Uiso 1 1 calc R
C18 C -0.00421(19) 0.10041(15) 0.3567(3) 0.0643(7) Uani 1 1 d .
C19 C -0.0996(2) 0.08739(16) 0.4450(3) 0.0710(7) Uani 1 1 d .
H19 H -0.1559 0.0565 0.4068 0.085 Uiso 1 1 calc R
C20 C -0.1146(2) 0.11488(16) 0.5739(3) 0.0708(7) Uani 1 1 d .
H20 H -0.0611 0.1475 0.6137 0.085 Uiso 1 1 calc R
C21 C -0.2123(2) 0.09590(16) 0.6562(3) 0.0657(7) Uani 1 1 d .
C22 C -0.21261(18) 0.11977(14) 0.8081(3) 0.0603(6) Uani 1 1 d .
C23 C -0.2974(2) 0.09690(16) 0.8931(3) 0.0718(7) Uani 1 1 d .
H23 H -0.3557 0.0674 0.8557 0.086 Uiso 1 1 calc R
C24 C -0.2955(2) 0.11792(17) 1.0331(3) 0.0785(8) Uani 1 1 d .
H24 H -0.3519 0.1024 1.0920 0.094 Uiso 1 1 calc R
C25 C -0.2104(2) 0.16169(17) 1.0842(3) 0.0815(8) Uani 1 1 d .
H25 H -0.2081 0.1781 1.1780 0.098 Uiso 1 1 calc R
C26 C -0.1279(2) 0.18107(19) 0.9947(4) 0.0958(10) Uani 1 1 d .
H26 H -0.0683 0.2095 1.0314 0.115 Uiso 1 1 calc R
N1 N 0.28070(15) 0.12809(13) 0.1108(2) 0.0685(6) Uani 1 1 d .
N2 N -0.12742(18) 0.16178(14) 0.8579(3) 0.0850(7) Uani 1 1 d .
O1 O -0.29202(14) 0.06049(12) 0.60548(19) 0.0879(6) Uani 1 1 d .

loop_
_atom_site_aniso_label
_atom_site_aniso_U_11
_atom_site_aniso_U_22
_atom_site_aniso_U_33
_atom_site_aniso_U_23
_atom_site_aniso_U_13
_atom_site_aniso_U_12
C1 0.0521(12) 0.0785(17) 0.0538(14) -0.0108(12) 0.0113(11) -0.0056(12)
C2 0.0668(16) 0.0806(19) 0.0729(16) 0.0003(14) 0.0120(13) -0.0092(14)
C3 0.0779(18) 0.089(2) 0.0819(19) -0.0123(16) 0.0152(16) -0.0210(16)
C4 0.0630(16) 0.114(3) 0.0746(19) -0.0332(18) 0.0097(14) -0.0181(17)
C5 0.0733(18) 0.106(2) 0.0613(16) -0.0096(15) 0.0013(14) 0.0040(17)
C6 0.0695(16) 0.0780(18) 0.0610(15) -0.0035(13) 0.0092(13) -0.0092(14)
C7 0.0576(13) 0.0697(16) 0.0534(13) -0.0032(11) 0.0107(11) -0.0086(11)
C8 0.0599(15) 0.103(2) 0.0672(17) 0.0094(15) 0.0052(13) -0.0044(14)
C9 0.084(2) 0.149(3) 0.0637(18) 0.0165(19) -0.0075(16) -0.030(2)
C10 0.105(2) 0.142(3) 0.0612(18) -0.0216(18) 0.0233(18) -0.050(2)
C11 0.085(2) 0.102(2) 0.083(2) -0.0266(17) 0.0294(17) -0.0168(17)
C12 0.0635(15) 0.091(2) 0.0670(16) -0.0121(14) 0.0145(12) 0.0002(14)
C13 0.0505(13) 0.0768(17) 0.0605(14) 0.0003(12) 0.0119(11) -0.0024(12)
C14 0.0656(15) 0.0804(19) 0.0758(17) -0.0138(14) 0.0239(13) -0.0125(13)
C15 0.0679(16) 0.0832(18) 0.0726(17) -0.0115(14) 0.0200(13) -0.0013(14)
C16 0.0576(14) 0.0777(17) 0.0566(14) 0.0000(12) 0.0077(11) -0.0018(12)
C17 0.0571(14) 0.0787(17) 0.0657(15) 0.0049(13) 0.0091(12) -0.0067(12)
C18 0.0537(13) 0.0734(16) 0.0664(16) 0.0081(13) 0.0115(12) 0.0025(12)
C19 0.0613(14) 0.0810(18) 0.0715(17) 0.0106(13) 0.0167(13) 0.0010(13)
C20 0.0553(14) 0.0863(18) 0.0718(16) 0.0076(14) 0.0172(12) -0.0019(12)
C21 0.0532(14) 0.0759(17) 0.0686(16) 0.0093(13) 0.0106(12) 0.0013(12)
C22 0.0486(13) 0.0616(15) 0.0713(16) 0.0023(12) 0.0117(11) 0.0032(11)
C23 0.0576(14) 0.0872(19) 0.0713(16) -0.0055(14) 0.0140(12) -0.0067(13)
C24 0.0707(17) 0.091(2) 0.0751(18) -0.0043(15) 0.0190(14) 0.0010(15)
C25 0.0728(17) 0.097(2) 0.0753(18) -0.0145(16) 0.0060(15) 0.0116(16)
C26 0.0727(18) 0.114(3) 0.102(2) -0.035(2) 0.0134(17) -0.0184(17)
N1 0.0476(11) 0.1016(17) 0.0569(12) -0.0097(11) 0.0116(9) -0.0103(10)
N2 0.0700(14) 0.0927(17) 0.0935(17) -0.0187(14) 0.0227(12) -0.0188(13)
O1 0.0646(11) 0.1256(17) 0.0739(12) -0.0028(11) 0.0103(10) -0.0189(11)

loop_
_atom_type_symbol
_atom_type_description
_atom_type_scat_dispersion_real
_atom_type_scat_dispersion_imag
_atom_type_scat_source
C C 0.0033 0.0016 'International Tables Vol C Tables 4.2.6.8 and 6.1.1.4'
H H 0.0000 0.0000 'International Tables Vol C Tables 4.2.6.8 and 6.1.1.4'
N N 0.0061 0.0033 'International Tables Vol C Tables 4.2.6.8 and 6.1.1.4'
O O 0.0106 0.0060 'International Tables Vol C Tables 4.2.6.8 and 6.1.1.4'

loop_
_geom_angle_atom_site_label_1
_geom_angle_atom_site_label_2
_geom_angle_atom_site_label_3
_geom_angle
C2 C1 C6 119.8(2)
C2 C1 N1 120.6(2)
C6 C1 N1 119.5(2)
C1 C2 H2 119.8
C3 C2 C1 120.5(3)
C3 C2 H2 119.8
C2 C3 H3 120.1
C2 C3 C4 119.8(3)
C4 C3 H3 120.1
C3 C4 H4 119.7
C3 C4 C5 120.6(3)
C5 C4 H4 119.7
C4 C5 H5 120.2
C4 C5 C6 119.5(3)
C6 C5 H5 120.2
C1 C6 C5 119.8(3)
C1 C6 H6 120.1
C5 C6 H6 120.1
C8 C7 C12 118.4(2)
C8 C7 N1 121.5(2)
C12 C7 N1 120.1(2)
C7 C8 H8 119.9
C7 C8 C9 120.1(3)
C9 C8 H8 119.9
C8 C9 H9 119.6
C10 C9 C8 120.9(3)
C10 C9 H9 119.6
C9 C10 H10 120.3
C11 C10 C9 119.3(3)
C11 C10 H10 120.3
C10 C11 H11 119.6
C10 C11 C12 120.7(3)
C12 C11 H11 119.6
C7 C12 H12 119.8
C11 C12 C7 120.5(3)
C11 C12 H12 119.8
C14 C13 C16 118.6(2)
C14 C13 N1 119.1(2)
C16 C13 N1 122.2(2)
C13 C14 H14 119.8
C15 C14 C13 120.4(2)
C15 C14 H14 119.8
C14 C15 H15 119.1
C14 C15 C18 121.8(2)
C18 C15 H15 119.1
C13 C16 H16 119.8
C17 C16 C13 120.4(2)
C17 C16 H16 119.8
C16 C17 H17 119.1
C16 C17 C18 121.8(2)
C18 C17 H17 119.1
C15 C18 C17 116.9(2)
C15 C18 C19 122.6(2)
C17 C18 C19 120.4(2)
C18 C19 H19 116.5
C20 C19 C18 127.0(3)
C20 C19 H19 116.5
C19 C20 H20 118.7
C19 C20 C21 122.7(3)
C21 C20 H20 118.7
C20 C21 C22 118.2(2)
O1 C21 C20 122.5(2)
O1 C21 C22 119.4(2)
C23 C22 C21 120.2(2)
N2 C22 C21 117.8(2)
N2 C22 C23 122.0(2)
C22 C23 H23 120.2
C24 C23 C22 119.6(3)
C24 C23 H23 120.2
C23 C24 H24 120.5
C25 C24 C23 118.9(3)
C25 C24 H24 120.5
C24 C25 H25 120.8
C24 C25 C26 118.3(3)
C26 C25 H25 120.8
C25 C26 H26 117.9
N2 C26 C25 124.2(3)
N2 C26 H26 117.9
C7 N1 C1 119.11(18)
C13 N1 C1 118.10(19)
C13 N1 C7 122.78(19)
C22 N2 C26 116.9(2)

loop_
_geom_bond_atom_site_label_1
_geom_bond_atom_site_label_2
_geom_bond_distance
C1 C2 1.376(3)
C1 C6 1.379(3)
C1 N1 1.430(3)
C2 H2 0.9300
C2 C3 1.374(4)
C3 H3 0.9300
C3 C4 1.366(4)
C4 H4 0.9300
C4 C5 1.379(4)
C5 H5 0.9300
C5 C6 1.386(4)
C6 H6 0.9300
C7 C8 1.378(3)
C7 C12 1.382(3)
C7 N1 1.414(3)
C8 H8 0.9300
C8 C9 1.377(4)
C9 H9 0.9300
C9 C10 1.365(4)
C10 H10 0.9300
C10 C11 1.356(4)
C11 H11 0.9300
C11 C12 1.376(4)
C12 H12 0.9300
C13 C14 1.388(3)
C13 C16 1.389(3)
C13 N1 1.410(3)
C14 H14 0.9300
C14 C15 1.383(3)
C15 H15 0.9300
C15 C18 1.391(4)
C16 H16 0.9300
C16 C17 1.379(3)
C17 H17 0.9300
C17 C18 1.395(3)
C18 C19 1.457(3)
C19 H19 0.9300
C19 C20 1.325(3)
C20 H20 0.9300
C20 C21 1.467(3)
C21 C22 1.493(3)
C21 O1 1.226(3)
C22 C23 1.376(3)
C22 N2 1.333(3)
C23 H23 0.9300
C23 C24 1.371(4)
C24 H24 0.9300
C24 C25 1.354(4)
C25 H25 0.9300
C25 C26 1.366(4)
C26 H26 0.9300
C26 N2 1.335(4)

loop_
_geom_torsion_atom_site_label_1
_geom_torsion_atom_site_label_2
_geom_torsion_atom_site_label_3
_geom_torsion_atom_site_label_4
_geom_torsion
C1 C2 C3 C4 -0.2(4)
C2 C1 C6 C5 0.3(4)
C2 C1 N1 C7 61.8(3)
C2 C1 N1 C13 -119.2(3)
C2 C3 C4 C5 1.0(4)
C3 C4 C5 C6 -1.1(4)
C4 C5 C6 C1 0.5(4)
C6 C1 C2 C3 -0.4(4)
C6 C1 N1 C7 -118.6(3)
C6 C1 N1 C13 60.3(3)
C7 C8 C9 C10 -1.0(5)
C8 C7 C12 C11 -0.6(4)
C8 C7 N1 C1 -146.6(2)
C8 C7 N1 C13 34.6(4)
C8 C9 C10 C11 -0.4(5)
C9 C10 C11 C12 1.3(5)
C10 C11 C12 C7 -0.8(5)
C12 C7 C8 C9 1.5(4)
C12 C7 N1 C1 31.8(3)
C12 C7 N1 C13 -147.1(2)
C13 C14 C15 C18 0.4(4)
C13 C16 C17 C18 -1.1(4)
C14 C13 C16 C17 -0.5(4)
C14 C13 N1 C1 30.5(3)
C14 C13 N1 C7 -150.6(2)
C14 C15 C18 C17 -2.0(4)
C14 C15 C18 C19 177.4(2)
C15 C18 C19 C20 -13.4(4)
C16 C13 C14 C15 0.9(4)
C16 C13 N1 C1 -147.4(2)
C16 C13 N1 C7 31.5(4)
C16 C17 C18 C15 2.4(4)
C16 C17 C18 C19 -177.0(2)
C17 C18 C19 C20 165.9(3)
C18 C19 C20 C21 -177.7(2)
C19 C20 C21 C22 170.6(2)
C19 C20 C21 O1 -8.4(4)
C20 C21 C22 C23 -173.8(2)
C20 C21 C22 N2 4.6(4)
C21 C22 C23 C24 178.7(2)
C21 C22 N2 C26 -178.5(3)
C22 C23 C24 C25 0.8(4)
C23 C22 N2 C26 -0.1(4)
C23 C24 C25 C26 -2.0(4)
C24 C25 C26 N2 2.4(5)
C25 C26 N2 C22 -1.2(5)
N1 C1 C2 C3 179.1(2)
N1 C1 C6 C5 -179.3(2)
N1 C7 C8 C9 179.8(3)
N1 C7 C12 C11 -179.0(2)
N1 C13 C14 C15 -177.1(2)
N1 C13 C16 C17 177.4(2)
N2 C22 C23 C24 0.4(4)
O1 C21 C22 C23 5.2(4)
O1 C21 C22 N2 -176.4(2)
